data_7035478
loop_
_publ_author_name
'Dyke, John'
'Levason, William'
'Light, Mark E.'
'Pugh, David'
'Reid, Gillian'
'Bhakhoa, Hanusha'
'Ramasami, Ponnadurai'
'Rhyman, Lydia'

_publ_section_title
;
 Aza-macrocyclic complexes of the Group 1 cations - synthesis, structures
 and density functional theory study.
;
_journal_issue 31
_journal_name_full 'Dalton transactions (Cambridge, England : 2003)'
_journal_page_first 13853
_journal_page_last 13866
_journal_paper_doi 10.1039/c5dt01865j
_journal_volume 44
_journal_year 2015
_chemical_formula_moiety 'C32 H12 B F24, C12 H30 Li N4 O'
_chemical_formula_sum 'C44 H42 B F24 Li N4 O'
_chemical_formula_weight 1116.56
_chemical_name_systematic
;
 ?
;
_chemical_properties_physical 'Air-sensitive, Moisture-sensitive'
_space_group_crystal_system triclinic
_space_group_IT_number 2
_space_group_name_Hall '-P 1'
_space_group_name_H-M_alt 'P -1'
_symmetry_space_group_name_Hall '-P 1'
_symmetry_space_group_name_H-M 'P -1'
_atom_sites_solution_hydrogens geom
_audit_creation_method SHELXL-2013
_audit_update_record
;
2015-02-24 deposited with the CCDC.
2015-06-18 downloaded from the CCDC.
;
_cell_angle_alpha 79.000(10)
_cell_angle_beta 89.445(11)
_cell_angle_gamma 63.418(7)
_cell_formula_units_Z 2
_cell_length_a 12.729(2)
_cell_length_b 12.7358(17)
_cell_length_c 18.368(4)
_cell_measurement_reflns_used 4699
_cell_measurement_temperature 100(2)
_cell_measurement_theta_max 27.4
_cell_measurement_theta_min 2.6
_cell_volume 2604.3(8)
_computing_cell_refinement
;
CrystalClear-SM Expert 2.1 b29 (Rigaku, 2013)
;
_computing_data_collection
;
CrystalClear-SM Expert 2.1 b29 (Rigaku, 2013)
;
_computing_data_reduction
;
CrystalClear-SM Expert 2.1 b29 (Rigaku, 2013)
;
_computing_molecular_graphics 'ORTEP-III (Farrugia, 2012)'
_computing_publication_material 'PLATON (Spek, 2003), WinGX (Farrugia, 1999) and enCIFer (Allen et al., 2004).'
_computing_structure_refinement 'SHELXL-2013 (Sheldrick, 2013)'
_computing_structure_solution 'SUPERFLIP (Palatinus & Chapuis, 2007)'
_diffrn_ambient_temperature 100(2)
_diffrn_detector 'CCD plate'
_diffrn_detector_area_resol_mean 28.5714
_diffrn_detector_type 'Rigaku HG Saturn724+ (2x2 bin mode)'
_diffrn_measured_fraction_theta_full 0.974
_diffrn_measured_fraction_theta_max 0.997
_diffrn_measurement_device 'four-circle \k diffractometer'
_diffrn_measurement_device_type 'Rigaku AFC12 (Right)'
_diffrn_measurement_method 'profile data from \w-scans'
_diffrn_measurement_specimen_support 'MiTeGen micromount'
_diffrn_radiation_collimation 'Confocal mirrors, VHF Varimax '
_diffrn_radiation_type MoK\a
_diffrn_radiation_wavelength 0.71075
_diffrn_reflns_av_R_equivalents 0.0536
_diffrn_reflns_av_unetI/netI 0.0481
_diffrn_reflns_laue_measured_fraction_full 0.974
_diffrn_reflns_laue_measured_fraction_max 0.997
_diffrn_reflns_limit_h_max 15
_diffrn_reflns_limit_h_min -15
_diffrn_reflns_limit_k_max 14
_diffrn_reflns_limit_k_min -15
_diffrn_reflns_limit_l_max 21
_diffrn_reflns_limit_l_min -21
_diffrn_reflns_number 29717
_diffrn_reflns_point_group_measured_fraction_full 0.974
_diffrn_reflns_point_group_measured_fraction_max 0.997
_diffrn_reflns_theta_full 25.242
_diffrn_reflns_theta_max 25.027
_diffrn_reflns_theta_min 3.012
_diffrn_source 'Rotating Anode'
_diffrn_source_current 55.0
_diffrn_source_power 2.475
_diffrn_source_voltage 45.0
_exptl_absorpt_coefficient_mu 0.145
_exptl_absorpt_correction_T_max 1.000
_exptl_absorpt_correction_T_min 0.568
_exptl_absorpt_correction_type multi-scan
_exptl_absorpt_process_details 'CrystalClear-SM Expert 2.1 b29 (Rigaku, 2013)'
_exptl_crystal_colour colourless
_exptl_crystal_density_diffrn 1.424
_exptl_crystal_description block
_exptl_crystal_F_000 1132
_exptl_crystal_recrystallization_method 'Layering: CH2Cl2/hexane'
_exptl_crystal_size_max 0.070
_exptl_crystal_size_mid 0.040
_exptl_crystal_size_min 0.040
_refine_diff_density_max 1.357
_refine_diff_density_min -0.679
_refine_diff_density_rms 0.091
_refine_ls_extinction_method none
_refine_ls_goodness_of_fit_ref 1.061
_refine_ls_hydrogen_treatment constr
_refine_ls_matrix_type full
_refine_ls_number_parameters 795
_refine_ls_number_reflns 9170
_refine_ls_number_restraints 1055
_refine_ls_restrained_S_all 1.069
_refine_ls_R_factor_all 0.1195
_refine_ls_R_factor_gt 0.0992
_refine_ls_shift/su_max 0.004
_refine_ls_shift/su_mean 0.000
_refine_ls_structure_factor_coef Fsqd
_refine_ls_weighting_details 'w=1/[\s^2^(Fo^2^)+(0.1730P)^2^+4.0056P] where P=(Fo^2^+2Fc^2^)/3'
_refine_ls_weighting_scheme calc
_refine_ls_wR_factor_gt 0.2832
_refine_ls_wR_factor_ref 0.3031
_reflns_Friedel_coverage 0.000
_reflns_number_gt 6731
_reflns_number_total 9170
_reflns_threshold_expression 'I > 2\s(I)'
_cod_data_source_file c5dt01865j2.cif
_cod_data_source_block '[Li(Me~4~cyclen)(OH~2~)][BArF]'
_cod_depositor_comments 'Adding full bibliography for 7035474--7035479.cif.'
_cod_database_code 7035478
_shelx_space_group_comment
;
The symmetry employed for this shelxl refinement is uniquely defined
by the following loop, which should always be used as a source of
symmetry information in preference to the above space-group names.
They are only intended as comments.
;
_shelx_estimated_absorpt_t_min 0.990
_shelx_estimated_absorpt_t_max 0.994
_shelxl_version_number 2013-4

loop_
_space_group_symop_operation_xyz
'x, y, z'
'-x, -y, -z'

loop_
_atom_site_label
_atom_site_type_symbol
_atom_site_fract_x
_atom_site_fract_y
_atom_site_fract_z
_atom_site_U_iso_or_equiv
_atom_site_adp_type
_atom_site_occupancy
_atom_site_site_symmetry_order
_atom_site_calc_flag
_atom_site_refinement_flags_posn
_atom_site_refinement_flags_adp
_atom_site_refinement_flags_occupancy
_atom_site_disorder_assembly
_atom_site_disorder_group
C1 C 0.5961(3) 0.2757(3) 0.34066(19) 0.0273(8) Uani 1 1 d . U . . .
C2 C 0.6035(3) 0.1634(3) 0.3760(2) 0.0322(8) Uani 1 1 d . U . . .
H2 H 0.5405 0.1458 0.3665 0.039 Uiso 1 1 calc R U . . .
C3 C 0.7000(4) 0.0779(3) 0.4242(2) 0.0374(9) Uani 1 1 d . U . . .
C4 C 0.7922(4) 0.0993(4) 0.4404(2) 0.0405(10) Uani 1 1 d . U . . .
H4 H 0.8578 0.0404 0.4734 0.049 Uiso 1 1 calc R U . . .
C5 C 0.7880(4) 0.2108(4) 0.4071(2) 0.0389(9) Uani 1 1 d . U . . .
C6 C 0.6914(3) 0.2952(3) 0.3581(2) 0.0308(8) Uani 1 1 d . U . . .
H6 H 0.6906 0.3692 0.3355 0.037 Uiso 1 1 calc R U . . .
C7 C 0.7030(5) -0.0414(4) 0.4596(3) 0.0583(13) Uani 1 1 d . U . . .
C8 C 0.8857(4) 0.2387(5) 0.4238(3) 0.0572(12) Uani 1 1 d D U . . .
C9 C 0.3720(3) 0.3473(3) 0.29741(19) 0.0248(7) Uani 1 1 d . U . . .
C10 C 0.3002(3) 0.3967(3) 0.35220(19) 0.0256(7) Uani 1 1 d . U . . .
H10 H 0.3134 0.4520 0.3742 0.031 Uiso 1 1 calc R U . . .
C11 C 0.2102(3) 0.3683(3) 0.37592(19) 0.0282(8) Uani 1 1 d . U . . .
C12 C 0.1856(3) 0.2901(3) 0.3448(2) 0.0310(8) Uani 1 1 d . U . . .
H12 H 0.1235 0.2713 0.3605 0.037 Uiso 1 1 calc R U . . .
C13 C 0.2549(3) 0.2401(3) 0.2898(2) 0.0308(8) Uani 1 1 d . U . . .
C14 C 0.3454(3) 0.2674(3) 0.2674(2) 0.0284(8) Uani 1 1 d . U . . .
H14 H 0.3916 0.2306 0.2301 0.034 Uiso 1 1 calc R U . . .
C15 C 0.1401(4) 0.4239(4) 0.4371(2) 0.0395(9) Uani 1 1 d . U . . .
C16 C 0.2303(4) 0.1555(4) 0.2532(3) 0.0451(10) Uani 1 1 d D U . . .
C17 C 0.4505(3) 0.5118(3) 0.28156(19) 0.0255(7) Uani 1 1 d . U . . .
C18 C 0.4655(3) 0.5477(3) 0.34707(19) 0.0280(8) Uani 1 1 d . U . . .
H18 H 0.5035 0.4879 0.3908 0.034 Uiso 1 1 calc R U . . .
C19 C 0.4264(4) 0.6680(3) 0.3498(2) 0.0331(8) Uani 1 1 d . U . . .
C20 C 0.3675(4) 0.7590(3) 0.2876(2) 0.0363(9) Uani 1 1 d . U . . .
H20 H 0.3395 0.8411 0.2896 0.044 Uiso 1 1 calc R U . . .
C21 C 0.3511(4) 0.7254(3) 0.2225(2) 0.0347(9) Uani 1 1 d . U . . .
C22 C 0.3926(3) 0.6055(3) 0.2196(2) 0.0293(8) Uani 1 1 d . U . . .
H22 H 0.3815 0.5859 0.1738 0.035 Uiso 1 1 calc R U . . .
C23 C 0.4467(5) 0.6997(4) 0.4210(2) 0.0479(11) Uani 1 1 d D U . . .
C24 C 0.2911(5) 0.8201(4) 0.1538(3) 0.0521(12) Uani 1 1 d . U . . .
C25 C 0.5306(3) 0.3491(3) 0.19510(19) 0.0271(8) Uani 1 1 d . U . . .
C26 C 0.4516(4) 0.3731(3) 0.1346(2) 0.0327(8) Uani 1 1 d . U . . .
H26 H 0.3701 0.4012 0.1415 0.039 Uiso 1 1 calc R U . . .
C27 C 0.4903(4) 0.3564(4) 0.0633(2) 0.0400(10) Uani 1 1 d . U . . .
C28 C 0.6070(4) 0.3178(4) 0.0508(2) 0.0435(10) Uani 1 1 d . U . . .
H28 H 0.6327 0.3071 0.0028 0.052 Uiso 1 1 calc R U . . .
C29 C 0.6865(4) 0.2947(4) 0.1099(2) 0.0409(10) Uani 1 1 d . U . . .
C30 C 0.6482(4) 0.3097(3) 0.1806(2) 0.0333(8) Uani 1 1 d . U . . .
H30 H 0.7047 0.2923 0.2202 0.040 Uiso 1 1 calc R U . . .
C31 C 0.4027(6) 0.3732(5) 0.0029(3) 0.0573(13) Uani 1 1 d . U . . .
C32 C 0.8160(5) 0.2511(5) 0.1011(3) 0.0558(12) Uani 1 1 d . U . . .
C33 C 0.8032(7) 0.6282(7) 0.3281(3) 0.0801(19) Uani 1 1 d . U . . .
H33A H 0.7725 0.7058 0.3430 0.120 Uiso 1 1 calc R U . . .
H33B H 0.8868 0.5804 0.3458 0.120 Uiso 1 1 calc R U . . .
H33C H 0.7590 0.5853 0.3498 0.120 Uiso 1 1 calc R U . . .
C34 C 0.8630(7) 0.5289(5) 0.2199(3) 0.0729(16) Uani 1 1 d . U . . .
H34A H 0.9360 0.4802 0.2536 0.088 Uiso 1 1 calc R U . . .
H34B H 0.8169 0.4830 0.2238 0.088 Uiso 1 1 calc R U . . .
C35 C 0.8951(6) 0.5471(5) 0.1426(4) 0.0710(16) Uani 1 1 d . U . . .
H35A H 0.9416 0.4684 0.1289 0.085 Uiso 1 1 calc R U . . .
H35B H 0.8228 0.5926 0.1080 0.085 Uiso 1 1 calc R U . . .
C36 C 1.0863(5) 0.5398(6) 0.1663(4) 0.0792(19) Uani 1 1 d . U . . .
H36A H 1.0900 0.5111 0.2201 0.119 Uiso 1 1 calc R U . . .
H36B H 1.1282 0.5888 0.1565 0.119 Uiso 1 1 calc R U . . .
H36C H 1.1232 0.4710 0.1423 0.119 Uiso 1 1 calc R U . . .
C37 C 0.9618(6) 0.6684(6) 0.0521(3) 0.0698(15) Uani 1 1 d . U . . .
H37A H 1.0315 0.6834 0.0455 0.084 Uiso 1 1 calc R U . . .
H37B H 0.9683 0.6097 0.0217 0.084 Uiso 1 1 calc R U . . .
C38 C 0.8586(7) 0.7772(6) 0.0257(3) 0.0738(16) Uani 1 1 d . U . . .
H38A H 0.8654 0.8098 -0.0266 0.089 Uiso 1 1 calc R U . . .
H38B H 0.7898 0.7604 0.0265 0.089 Uiso 1 1 calc R U . . .
C39 C 0.9176(5) 0.9193(5) 0.0495(4) 0.0696(16) Uani 1 1 d . U . . .
H39A H 0.9993 0.8596 0.0656 0.104 Uiso 1 1 calc R U . . .
H39B H 0.8960 0.9860 0.0751 0.104 Uiso 1 1 calc R U . . .
H39C H 0.9097 0.9495 -0.0044 0.104 Uiso 1 1 calc R U . . .
C40 C 0.7093(7) 0.9645(6) 0.0562(5) 0.099(2) Uani 1 1 d . U . . .
H40A H 0.7078 1.0387 0.0664 0.118 Uiso 1 1 calc R U . . .
H40B H 0.6796 0.9814 0.0035 0.118 Uiso 1 1 calc R U . . .
C41 C 0.6325(6) 0.9343(6) 0.1027(4) 0.097(2) Uani 1 1 d D U . . .
H41A H 0.5536 1.0046 0.0949 0.117 Uiso 1 1 calc R U . . .
H41B H 0.6243 0.8683 0.0865 0.117 Uiso 1 1 calc R U . . .
C42 C 0.6384(10) 1.0058(6) 0.2064(7) 0.138(4) Uani 1 1 d . U . . .
H42A H 0.6866 1.0439 0.1846 0.207 Uiso 1 1 calc R U . . .
H42B H 0.6530 0.9858 0.2608 0.207 Uiso 1 1 calc R U . . .
H42C H 0.5548 1.0612 0.1923 0.207 Uiso 1 1 calc R U . . .
C43 C 0.6094(6) 0.8259(6) 0.2226(4) 0.0775(17) Uani 1 1 d . U . . .
H43A H 0.6095 0.8321 0.2755 0.093 Uiso 1 1 calc R U . . .
H43B H 0.5263 0.8611 0.2022 0.093 Uiso 1 1 calc R U . . .
C44 C 0.6678(5) 0.7018(5) 0.2182(3) 0.0678(15) Uani 1 1 d . U . . .
H44A H 0.6623 0.6946 0.1658 0.081 Uiso 1 1 calc R U . . .
H44B H 0.6283 0.6586 0.2478 0.081 Uiso 1 1 calc R U . . .
Li1 Li 0.8510(7) 0.7708(7) 0.1825(4) 0.0414(14) Uani 1 1 d . U . . .
B1 B 0.4873(4) 0.3708(4) 0.2786(2) 0.0258(8) Uani 1 1 d . U . . .
N1 N 0.7898(4) 0.6481(4) 0.2459(2) 0.0570(11) Uani 1 1 d . U . . .
N2 N 0.9631(4) 0.6123(3) 0.1366(3) 0.0550(10) Uani 1 1 d . U . . .
N3 N 0.8393(4) 0.8635(4) 0.0678(2) 0.0572(11) Uani 1 1 d . U . . .
N4 N 0.6684(4) 0.8988(4) 0.1795(3) 0.0750(14) Uani 1 1 d D U . . .
F1A F 0.6434(13) -0.0379(8) 0.5243(5) 0.076(3) Uani 0.513(18) 1 d . U P A 1
F2A F 0.6381(13) -0.0753(11) 0.4179(6) 0.067(3) Uani 0.513(18) 1 d . U P A 1
F3A F 0.8026(8) -0.1316(9) 0.4786(9) 0.087(4) Uani 0.513(18) 1 d . U P A 1
F4A F 0.8477(5) 0.3347(5) 0.4569(4) 0.087(2) Uani 0.730(12) 1 d . U P B 1
F5A F 0.9753(7) 0.1544(6) 0.4640(6) 0.102(3) Uani 0.730(12) 1 d . U P B 1
F6A F 0.9231(7) 0.2768(9) 0.3597(4) 0.100(3) Uani 0.730(12) 1 d . U P B 1
F1B F 0.7997(13) -0.1265(9) 0.4330(11) 0.104(5) Uani 0.487(18) 1 d . U P A 2
F2B F 0.7356(18) -0.0660(9) 0.5301(5) 0.106(5) Uani 0.487(18) 1 d . U P A 2
F3B F 0.6154(13) -0.0500(16) 0.4472(15) 0.146(8) Uani 0.487(18) 1 d . U P A 2
F4B F 0.9896(10) 0.1429(12) 0.4212(11) 0.067(4) Uani 0.270(12) 1 d D U P B 2
F5B F 0.8918(16) 0.3285(13) 0.3779(10) 0.073(5) Uani 0.270(12) 1 d D U P B 2
F6B F 0.8948(16) 0.247(2) 0.4951(9) 0.095(5) Uani 0.270(12) 1 d . U P B 2
F7 F 0.0516(2) 0.3975(3) 0.45171(15) 0.0537(7) Uani 1 1 d . U . . .
F8 F 0.2056(3) 0.3893(5) 0.50006(17) 0.1001(15) Uani 1 1 d . U . . .
F9 F 0.0942(4) 0.5428(3) 0.4200(2) 0.0859(12) Uani 1 1 d . U . . .
F10A F 0.3118(11) 0.0927(15) 0.2144(9) 0.089(4) Uani 0.433(14) 1 d . U P C 1
F11A F 0.2151(15) 0.0741(9) 0.3033(6) 0.081(3) Uani 0.433(14) 1 d . U P C 1
F12A F 0.1306(11) 0.2112(8) 0.2106(8) 0.086(4) Uani 0.433(14) 1 d . U P C 1
F13A F 0.3933(6) 0.6619(5) 0.4760(2) 0.0747(18) Uani 0.765(10) 1 d . U P D 1
F14A F 0.5562(6) 0.6413(10) 0.4474(5) 0.121(4) Uani 0.765(10) 1 d . U P D 1
F15A F 0.4019(8) 0.8152(4) 0.4184(3) 0.095(3) Uani 0.765(10) 1 d . U P D 1
F10B F 0.1498(9) 0.1261(11) 0.2823(6) 0.085(3) Uani 0.567(14) 1 d D U P C 2
F11B F 0.2048(13) 0.1950(8) 0.1810(4) 0.088(3) Uani 0.567(14) 1 d . U P C 2
F12B F 0.3283(6) 0.0507(5) 0.2595(7) 0.078(3) Uani 0.567(14) 1 d D U P C 2
F13B F 0.4978(19) 0.7725(16) 0.4096(7) 0.060(4) Uani 0.235(10) 1 d . U P D 2
F14B F 0.3489(11) 0.752(2) 0.4531(11) 0.094(6) Uani 0.235(10) 1 d D U P D 2
F15B F 0.5313(17) 0.6157(12) 0.4697(10) 0.084(7) Uani 0.235(10) 1 d D U P D 2
F16 F 0.2303(3) 0.7925(3) 0.11022(18) 0.0769(11) Uani 1 1 d . U . . .
F17 F 0.2283(4) 0.9278(2) 0.16544(18) 0.0986(15) Uani 1 1 d . U . . .
F18 F 0.3716(4) 0.8325(4) 0.1074(2) 0.1081(15) Uani 1 1 d . U . . .
F19 F 0.2943(3) 0.4593(4) 0.00749(18) 0.0885(12) Uani 1 1 d . U . . .
F20 F 0.3952(4) 0.2717(4) 0.00269(18) 0.0958(14) Uani 1 1 d . U . . .
F21 F 0.4308(3) 0.4059(3) -0.06554(14) 0.0668(9) Uani 1 1 d . U . . .
F22 F 0.8463(3) 0.2291(4) 0.0348(2) 0.0837(11) Uani 1 1 d . U . . .
F23 F 0.8856(3) 0.1441(3) 0.1496(2) 0.0899(12) Uani 1 1 d . U . . .
F24 F 0.8551(3) 0.3254(3) 0.1168(2) 0.0742(10) Uani 1 1 d . U . . .
O1A O 0.9399(6) 0.8155(7) 0.2477(4) 0.0551(13) Uani 0.5 1 d . U P E 1
O1B O 1.0462(6) 0.7386(7) 0.2588(4) 0.0551(13) Uani 0.5 1 d . U P F 2

loop_
_atom_site_aniso_label
_atom_site_aniso_U_11
_atom_site_aniso_U_22
_atom_site_aniso_U_33
_atom_site_aniso_U_23
_atom_site_aniso_U_13
_atom_site_aniso_U_12
C1 0.0312(19) 0.0270(17) 0.0215(17) -0.0097(14) 0.0106(14) -0.0098(15)
C2 0.030(2) 0.0289(18) 0.033(2) -0.0071(15) 0.0044(15) -0.0091(16)
C3 0.035(2) 0.0281(19) 0.037(2) -0.0011(16) 0.0042(17) -0.0055(16)
C4 0.035(2) 0.035(2) 0.036(2) -0.0018(17) -0.0044(17) -0.0044(17)
C5 0.034(2) 0.044(2) 0.035(2) -0.0118(17) 0.0029(16) -0.0132(18)
C6 0.033(2) 0.0291(18) 0.0276(18) -0.0089(15) 0.0086(15) -0.0105(16)
C7 0.057(3) 0.038(2) 0.064(3) 0.008(2) -0.009(2) -0.015(2)
C8 0.038(3) 0.065(3) 0.063(3) -0.007(2) -0.006(2) -0.020(2)
C9 0.0268(18) 0.0185(15) 0.0208(16) -0.0001(12) 0.0017(13) -0.0046(14)
C10 0.0278(18) 0.0241(17) 0.0212(16) -0.0039(13) 0.0037(14) -0.0089(14)
C11 0.0278(19) 0.0282(18) 0.0233(17) -0.0036(14) 0.0058(14) -0.0089(15)
C12 0.032(2) 0.0270(18) 0.0298(19) -0.0018(14) 0.0050(15) -0.0114(15)
C13 0.034(2) 0.0236(17) 0.0339(19) -0.0086(14) 0.0067(16) -0.0109(15)
C14 0.0277(19) 0.0221(17) 0.0311(18) -0.0093(14) 0.0069(15) -0.0063(14)
C15 0.043(2) 0.051(2) 0.035(2) -0.0181(18) 0.0156(18) -0.027(2)
C16 0.048(3) 0.040(2) 0.060(3) -0.025(2) 0.018(2) -0.025(2)
C17 0.0274(18) 0.0270(17) 0.0244(17) -0.0083(13) 0.0098(14) -0.0132(14)
C18 0.036(2) 0.0293(18) 0.0185(16) -0.0049(13) 0.0087(14) -0.0148(16)
C19 0.046(2) 0.0343(19) 0.0237(18) -0.0116(15) 0.0139(16) -0.0207(18)
C20 0.053(3) 0.0238(18) 0.0312(19) -0.0095(15) 0.0110(17) -0.0157(17)
C21 0.050(2) 0.0248(18) 0.0258(18) -0.0041(14) 0.0068(17) -0.0146(17)
C22 0.039(2) 0.0279(18) 0.0223(17) -0.0084(14) 0.0040(15) -0.0154(16)
C23 0.075(3) 0.039(2) 0.031(2) -0.0142(18) 0.009(2) -0.025(2)
C24 0.087(4) 0.028(2) 0.033(2) -0.0028(17) -0.004(2) -0.020(2)
C25 0.035(2) 0.0228(17) 0.0235(17) -0.0062(13) 0.0083(14) -0.0131(15)
C26 0.045(2) 0.0302(19) 0.0247(18) -0.0102(15) 0.0108(16) -0.0173(17)
C27 0.065(3) 0.042(2) 0.0218(18) -0.0099(16) 0.0104(18) -0.032(2)
C28 0.070(3) 0.044(2) 0.030(2) -0.0178(18) 0.0240(19) -0.034(2)
C29 0.055(2) 0.046(2) 0.038(2) -0.0257(18) 0.0262(19) -0.031(2)
C30 0.042(2) 0.0318(19) 0.0311(19) -0.0126(15) 0.0143(16) -0.0190(17)
C31 0.086(4) 0.074(3) 0.028(2) -0.016(2) 0.009(2) -0.049(3)
C32 0.062(3) 0.072(3) 0.053(3) -0.035(2) 0.037(2) -0.040(3)
C33 0.118(5) 0.095(5) 0.029(2) 0.000(3) 0.011(3) -0.054(4)
C34 0.116(5) 0.043(3) 0.057(3) 0.001(2) 0.001(3) -0.038(3)
C35 0.078(4) 0.044(3) 0.092(4) -0.025(3) 0.034(3) -0.025(3)
C36 0.052(3) 0.059(3) 0.096(5) 0.014(3) 0.006(3) -0.011(3)
C37 0.082(4) 0.088(4) 0.060(3) -0.047(3) 0.040(3) -0.044(3)
C38 0.106(5) 0.088(4) 0.041(3) 0.001(3) 0.011(3) -0.062(4)
C39 0.071(4) 0.048(3) 0.095(4) -0.012(3) 0.042(3) -0.034(3)
C40 0.088(4) 0.064(4) 0.104(5) 0.038(4) -0.001(4) -0.021(3)
C41 0.050(3) 0.061(4) 0.134(5) 0.012(4) 0.025(4) 0.002(3)
C42 0.178(9) 0.056(4) 0.202(9) -0.077(5) 0.140(8) -0.055(5)
C43 0.060(3) 0.089(4) 0.091(4) -0.032(3) 0.040(3) -0.037(3)
C44 0.075(4) 0.071(3) 0.061(3) -0.002(3) 0.019(3) -0.042(3)
Li1 0.050(4) 0.049(4) 0.034(3) -0.016(3) 0.013(3) -0.028(3)
B1 0.029(2) 0.0253(19) 0.0221(18) -0.0085(15) 0.0084(15) -0.0103(16)
N1 0.079(3) 0.071(3) 0.0290(19) 0.0013(17) 0.0077(18) -0.046(2)
N2 0.040(2) 0.036(2) 0.077(3) -0.0156(18) 0.0072(19) -0.0060(16)
N3 0.058(2) 0.060(2) 0.054(2) 0.0125(19) 0.0033(19) -0.036(2)
N4 0.065(3) 0.043(2) 0.119(4) -0.035(3) 0.044(3) -0.021(2)
F1A 0.104(7) 0.058(4) 0.067(4) -0.004(3) 0.031(4) -0.041(4)
F2A 0.098(7) 0.044(4) 0.063(4) 0.011(3) -0.027(4) -0.044(5)
F3A 0.048(4) 0.039(4) 0.145(11) 0.029(6) -0.015(5) -0.012(3)
F4A 0.064(3) 0.068(3) 0.144(5) -0.044(3) -0.010(3) -0.034(3)
F5A 0.071(4) 0.067(3) 0.150(6) 0.011(4) -0.066(4) -0.027(3)
F6A 0.075(4) 0.142(6) 0.107(4) -0.014(4) 0.011(3) -0.076(4)
F1B 0.121(8) 0.022(4) 0.156(11) -0.020(6) 0.032(8) -0.019(4)
F2B 0.167(15) 0.057(5) 0.063(4) 0.038(4) -0.002(6) -0.044(7)
F3B 0.068(6) 0.089(10) 0.243(19) 0.104(11) -0.065(9) -0.054(6)
F4B 0.032(5) 0.077(6) 0.093(8) -0.016(6) 0.001(6) -0.025(4)
F5B 0.059(7) 0.058(6) 0.102(8) 0.013(6) -0.036(6) -0.039(6)
F6B 0.086(8) 0.142(11) 0.076(6) -0.045(6) 0.001(5) -0.059(7)
F7 0.0527(16) 0.0753(19) 0.0536(16) -0.0316(14) 0.0329(13) -0.0405(15)
F8 0.065(2) 0.217(5) 0.0372(16) -0.061(2) 0.0238(14) -0.068(3)
F9 0.120(3) 0.0620(19) 0.104(3) -0.0553(19) 0.084(2) -0.053(2)
F10A 0.082(6) 0.111(8) 0.116(7) -0.090(6) 0.044(5) -0.057(5)
F11A 0.125(8) 0.052(5) 0.092(5) -0.011(4) 0.002(5) -0.064(5)
F12A 0.083(6) 0.059(4) 0.116(7) -0.036(4) -0.040(5) -0.024(4)
F13A 0.133(5) 0.084(4) 0.0251(19) -0.023(2) 0.028(2) -0.061(4)
F14A 0.069(3) 0.203(9) 0.093(6) -0.100(6) -0.004(3) -0.037(4)
F15A 0.189(7) 0.039(2) 0.047(2) -0.0186(18) -0.012(3) -0.040(3)
F10B 0.087(5) 0.120(7) 0.109(6) -0.072(5) 0.052(4) -0.082(5)
F11B 0.159(8) 0.077(4) 0.058(3) -0.020(3) -0.013(4) -0.076(5)
F12B 0.078(4) 0.033(3) 0.123(6) -0.036(3) -0.004(4) -0.017(3)
F13B 0.101(9) 0.062(7) 0.040(6) -0.017(5) -0.003(5) -0.054(6)
F14B 0.097(8) 0.120(11) 0.079(8) -0.066(8) 0.041(6) -0.044(6)
F15B 0.169(15) 0.024(6) 0.035(8) -0.010(5) -0.034(10) -0.019(7)
F16 0.113(3) 0.0420(15) 0.0553(18) 0.0050(13) -0.0364(18) -0.0223(17)
F17 0.170(4) 0.0239(14) 0.0490(18) -0.0088(12) -0.025(2) 0.0036(18)
F18 0.129(3) 0.110(3) 0.056(2) 0.037(2) 0.008(2) -0.049(3)
F19 0.075(2) 0.144(3) 0.0409(17) -0.0228(19) -0.0074(16) -0.043(2)
F20 0.169(4) 0.121(3) 0.0485(18) -0.0002(18) -0.017(2) -0.117(3)
F21 0.113(3) 0.076(2) 0.0229(13) -0.0118(12) 0.0056(14) -0.0519(19)
F22 0.081(2) 0.126(3) 0.073(2) -0.063(2) 0.0510(19) -0.057(2)
F23 0.061(2) 0.078(2) 0.104(3) -0.013(2) 0.0372(19) -0.0107(18)
F24 0.0604(19) 0.096(2) 0.100(3) -0.060(2) 0.0424(18) -0.0504(18)
O1A 0.046(2) 0.095(4) 0.041(2) -0.037(3) 0.013(2) -0.038(3)
O1B 0.046(2) 0.095(4) 0.041(2) -0.037(3) 0.013(2) -0.038(3)

loop_
_atom_type_symbol
_atom_type_description
_atom_type_scat_dispersion_real
_atom_type_scat_dispersion_imag
_atom_type_scat_source
C C 0.0033 0.0016 'International Tables Vol C Tables 4.2.6.8 and 6.1.1.4'
H H 0.0000 0.0000 'International Tables Vol C Tables 4.2.6.8 and 6.1.1.4'
Li Li -0.0003 0.0001 'International Tables Vol C Tables 4.2.6.8 and 6.1.1.4'
B B 0.0013 0.0007 'International Tables Vol C Tables 4.2.6.8 and 6.1.1.4'
N N 0.0061 0.0033 'International Tables Vol C Tables 4.2.6.8 and 6.1.1.4'
F F 0.0171 0.0103 'International Tables Vol C Tables 4.2.6.8 and 6.1.1.4'
O O 0.0106 0.0060 'International Tables Vol C Tables 4.2.6.8 and 6.1.1.4'

loop_
_geom_angle_atom_site_label_1
_geom_angle_atom_site_label_2
_geom_angle_atom_site_label_3
_geom_angle
C6 C1 C2 115.4(3)
C6 C1 B1 122.8(3)
C2 C1 B1 121.6(3)
C3 C2 C1 122.2(4)
C3 C2 H2 118.9
C1 C2 H2 118.9
C4 C3 C2 121.2(4)
C4 C3 C7 119.2(4)
C2 C3 C7 119.6(4)
C3 C4 C5 118.6(4)
C3 C4 H4 120.7
C5 C4 H4 120.7
C6 C5 C4 119.6(4)
C6 C5 C8 119.9(4)
C4 C5 C8 120.5(4)
C1 C6 C5 122.9(4)
C1 C6 H6 118.5
C5 C6 H6 118.5
F3B C7 F2B 113.4(12)
F3A C7 F2A 107.0(9)
F3B C7 F1B 111.2(14)
F2B C7 F1B 102.3(9)
F3A C7 F1A 104.0(8)
F2A C7 F1A 98.4(8)
F3B C7 C3 115.3(8)
F3A C7 C3 118.1(6)
F2B C7 C3 108.8(6)
F2A C7 C3 113.6(6)
F1B C7 C3 104.7(7)
F1A C7 C3 113.6(5)
F5B C8 F6B 111.3(13)
F5B C8 F4B 104.5(11)
F6B C8 F4B 100.4(12)
F5A C8 F6A 108.0(7)
F5A C8 F4A 107.1(6)
F6A C8 F4A 102.8(6)
F5A C8 C5 116.6(5)
F5B C8 C5 117.1(8)
F6B C8 C5 112.7(8)
F4B C8 C5 109.1(8)
F6A C8 C5 109.9(5)
F4A C8 C5 111.5(4)
C10 C9 C14 114.8(3)
C10 C9 B1 120.8(3)
C14 C9 B1 124.0(3)
C11 C10 C9 122.7(3)
C11 C10 H10 118.6
C9 C10 H10 118.6
C12 C11 C10 121.0(3)
C12 C11 C15 120.4(4)
C10 C11 C15 118.5(3)
C11 C12 C13 117.6(4)
C11 C12 H12 121.2
C13 C12 H12 121.2
C14 C13 C12 121.0(4)
C14 C13 C16 119.5(3)
C12 C13 C16 119.6(4)
C13 C14 C9 122.9(3)
C13 C14 H14 118.6
C9 C14 H14 118.6
F8 C15 F7 106.4(4)
F8 C15 F9 106.2(4)
F7 C15 F9 106.9(4)
F8 C15 C11 112.0(4)
F7 C15 C11 113.5(3)
F9 C15 C11 111.4(3)
F10A C16 F12A 107.6(9)
F11B C16 F10B 109.7(7)
F10A C16 F11A 104.4(9)
F12A C16 F11A 103.7(8)
F11B C16 F12B 103.8(7)
F10B C16 F12B 104.8(7)
F10A C16 C13 116.3(6)
F11B C16 C13 112.2(4)
F12A C16 C13 112.3(5)
F10B C16 C13 115.5(5)
F11A C16 C13 111.6(6)
F12B C16 C13 110.0(5)
C22 C17 C18 115.5(3)
C22 C17 B1 121.4(3)
C18 C17 B1 122.9(3)
C19 C18 C17 122.1(3)
C19 C18 H18 118.9
C17 C18 H18 118.9
C18 C19 C20 121.0(3)
C18 C19 C23 119.4(3)
C20 C19 C23 119.6(4)
C21 C20 C19 117.7(3)
C21 C20 H20 121.2
C19 C20 H20 121.2
C22 C21 C20 121.0(3)
C22 C21 C24 119.4(3)
C20 C21 C24 119.5(3)
C21 C22 C17 122.6(3)
C21 C22 H22 118.7
C17 C22 H22 118.7
F14A C23 F15A 113.1(7)
F15B C23 F14B 111.0(12)
F15B C23 F13B 94.6(12)
F14B C23 F13B 108.4(13)
F14A C23 F13A 101.6(6)
F15A C23 F13A 103.5(5)
F14A C23 C19 112.1(5)
F15A C23 C19 114.3(4)
F15B C23 C19 117.3(9)
F14B C23 C19 112.9(8)
F13B C23 C19 111.0(7)
F13A C23 C19 111.1(4)
F17 C24 F16 110.7(5)
F17 C24 F18 103.6(4)
F16 C24 F18 101.3(4)
F17 C24 C21 114.9(4)
F16 C24 C21 113.9(4)
F18 C24 C21 111.2(4)
C30 C25 C26 116.1(3)
C30 C25 B1 121.4(3)
C26 C25 B1 122.4(3)
C25 C26 C27 121.5(4)
C25 C26 H26 119.3
C27 C26 H26 119.3
C28 C27 C26 121.0(4)
C28 C27 C31 120.3(4)
C26 C27 C31 118.5(4)
C27 C28 C29 118.3(4)
C27 C28 H28 120.8
C29 C28 H28 120.8
C28 C29 C30 120.5(4)
C28 C29 C32 121.7(4)
C30 C29 C32 117.8(4)
C25 C30 C29 122.6(4)
C25 C30 H30 118.7
C29 C30 H30 118.7
F20 C31 F19 108.1(5)
F20 C31 F21 105.5(4)
F19 C31 F21 104.9(4)
F20 C31 C27 111.8(4)
F19 C31 C27 113.0(4)
F21 C31 C27 112.9(4)
F22 C32 F24 108.8(4)
F22 C32 F23 104.2(4)
F24 C32 F23 103.5(5)
F22 C32 C29 113.9(5)
F24 C32 C29 112.6(4)
F23 C32 C29 113.0(4)
N1 C33 H33A 109.5
N1 C33 H33B 109.5
H33A C33 H33B 109.5
N1 C33 H33C 109.5
H33A C33 H33C 109.5
H33B C33 H33C 109.5
C35 C34 N1 113.1(4)
C35 C34 H34A 109.0
N1 C34 H34A 109.0
C35 C34 H34B 109.0
N1 C34 H34B 109.0
H34A C34 H34B 107.8
N2 C35 C34 109.4(5)
N2 C35 H35A 109.8
C34 C35 H35A 109.8
N2 C35 H35B 109.8
C34 C35 H35B 109.8
H35A C35 H35B 108.2
N2 C36 H36A 109.5
N2 C36 H36B 109.5
H36A C36 H36B 109.5
N2 C36 H36C 109.5
H36A C36 H36C 109.5
H36B C36 H36C 109.5
C38 C37 N2 113.1(4)
C38 C37 H37A 108.9
N2 C37 H37A 108.9
C38 C37 H37B 108.9
N2 C37 H37B 108.9
H37A C37 H37B 107.8
N3 C38 C37 112.9(5)
N3 C38 H38A 109.0
C37 C38 H38A 109.0
N3 C38 H38B 109.0
C37 C38 H38B 109.0
H38A C38 H38B 107.8
N3 C39 H39A 109.5
N3 C39 H39B 109.5
H39A C39 H39B 109.5
N3 C39 H39C 109.5
H39A C39 H39C 109.5
H39B C39 H39C 109.5
C41 C40 N3 113.2(5)
C41 C40 H40A 108.9
N3 C40 H40A 108.9
C41 C40 H40B 108.9
N3 C40 H40B 108.9
H40A C40 H40B 107.7
N4 C41 C40 115.5(7)
N4 C41 H41A 108.4
C40 C41 H41A 108.4
N4 C41 H41B 108.4
C40 C41 H41B 108.4
H41A C41 H41B 107.5
N4 C42 H42A 109.5
N4 C42 H42B 109.5
H42A C42 H42B 109.5
N4 C42 H42C 109.5
H42A C42 H42C 109.5
H42B C42 H42C 109.5
C44 C43 N4 112.6(5)
C44 C43 H43A 109.1
N4 C43 H43A 109.1
C44 C43 H43B 109.1
N4 C43 H43B 109.1
H43A C43 H43B 107.8
C43 C44 N1 110.7(6)
C43 C44 H44A 109.5
N1 C44 H44A 109.5
C43 C44 H44B 109.5
N1 C44 H44B 109.5
H44A C44 H44B 108.1
O1A Li1 N4 106.3(4)
O1A Li1 N3 109.6(4)
N4 Li1 N3 84.7(3)
O1A Li1 N1 111.6(4)
N4 Li1 N1 82.6(3)
N3 Li1 N1 138.8(4)
O1A Li1 N2 113.7(4)
N4 Li1 N2 140.0(4)
N3 Li1 N2 82.1(3)
N1 Li1 N2 82.9(3)
C1 B1 C9 107.8(3)
C1 B1 C17 112.1(3)
C9 B1 C17 107.9(3)
C1 B1 C25 108.1(3)
C9 B1 C25 112.8(3)
C17 B1 C25 108.3(3)
C44 N1 C33 111.4(5)
C44 N1 C34 111.4(5)
C33 N1 C34 110.4(5)
C44 N1 Li1 102.6(4)
C33 N1 Li1 117.1(4)
C34 N1 Li1 103.5(4)
C35 N2 C36 114.4(5)
C35 N2 C37 109.3(5)
C36 N2 C37 107.7(5)
C35 N2 Li1 102.8(4)
C36 N2 Li1 119.1(5)
C37 N2 Li1 102.8(3)
C38 N3 C39 110.9(5)
C38 N3 C40 112.6(6)
C39 N3 C40 108.5(4)
C38 N3 Li1 104.5(4)
C39 N3 Li1 117.9(4)
C40 N3 Li1 102.3(4)
C41 N4 C42 106.9(7)
C41 N4 C43 112.4(6)
C42 N4 C43 110.6(5)
C41 N4 Li1 102.6(4)
C42 N4 Li1 119.5(6)
C43 N4 Li1 104.7(4)

loop_
_geom_bond_atom_site_label_1
_geom_bond_atom_site_label_2
_geom_bond_distance
C1 C6 1.394(6)
C1 C2 1.415(5)
C1 B1 1.639(5)
C2 C3 1.390(5)
C2 H2 0.9500
C3 C4 1.366(6)
C3 C7 1.518(6)
C4 C5 1.413(6)
C4 H4 0.9500
C5 C6 1.396(6)
C5 C8 1.486(7)
C6 H6 0.9500
C7 F3B 1.196(15)
C7 F3A 1.265(10)
C7 F2B 1.298(11)
C7 F2A 1.384(12)
C7 F1B 1.388(13)
C7 F1A 1.401(10)
C8 F5A 1.271(7)
C8 F5B 1.317(9)
C8 F6B 1.345(15)
C8 F4B 1.348(9)
C8 F6A 1.351(9)
C8 F4A 1.360(8)
C9 C10 1.398(5)
C9 C14 1.408(5)
C9 B1 1.646(5)
C10 C11 1.391(5)
C10 H10 0.9500
C11 C12 1.385(6)
C11 C15 1.509(5)
C12 C13 1.389(6)
C12 H12 0.9500
C13 C14 1.382(5)
C13 C16 1.514(6)
C14 H14 0.9500
C15 F8 1.313(5)
C15 F7 1.323(5)
C15 F9 1.328(6)
C16 F10A 1.299(10)
C16 F11B 1.314(8)
C16 F12A 1.315(10)
C16 F10B 1.316(6)
C16 F11A 1.330(10)
C16 F12B 1.344(6)
C17 C22 1.404(5)
C17 C18 1.409(5)
C17 B1 1.654(5)
C18 C19 1.394(5)
C18 H18 0.9500
C19 C20 1.395(6)
C19 C23 1.498(6)
C20 C21 1.391(6)
C20 H20 0.9500
C21 C22 1.387(5)
C21 C24 1.498(6)
C22 H22 0.9500
C23 F14A 1.296(8)
C23 F15A 1.309(6)
C23 F15B 1.313(9)
C23 F14B 1.317(9)
C23 F13B 1.338(14)
C23 F13A 1.344(6)
C24 F17 1.302(5)
C24 F16 1.314(6)
C24 F18 1.370(7)
C25 C30 1.390(6)
C25 C26 1.399(6)
C25 B1 1.655(5)
C26 C27 1.415(5)
C26 H26 0.9500
C27 C28 1.373(7)
C27 C31 1.498(7)
C28 C29 1.387(7)
C28 H28 0.9500
C29 C30 1.400(5)
C29 C32 1.503(7)
C30 H30 0.9500
C31 F20 1.338(6)
C31 F19 1.339(7)
C31 F21 1.344(6)
C32 F22 1.319(6)
C32 F24 1.325(6)
C32 F23 1.380(7)
C33 N1 1.481(6)
C33 H33A 0.9800
C33 H33B 0.9800
C33 H33C 0.9800
C34 C35 1.478(9)
C34 N1 1.550(8)
C34 H34A 0.9900
C34 H34B 0.9900
C35 N2 1.433(7)
C35 H35A 0.9900
C35 H35B 0.9900
C36 N2 1.463(7)
C36 H36A 0.9800
C36 H36B 0.9800
C36 H36C 0.9800
C37 C38 1.416(9)
C37 N2 1.577(8)
C37 H37A 0.9900
C37 H37B 0.9900
C38 N3 1.394(8)
C38 H38A 0.9900
C38 H38B 0.9900
C39 N3 1.465(6)
C39 H39A 0.9800
C39 H39B 0.9800
C39 H39C 0.9800
C40 C41 1.423(10)
C40 N3 1.561(8)
C40 H40A 0.9900
C40 H40B 0.9900
C41 N4 1.410(7)
C41 H41A 0.9900
C41 H41B 0.9900
C42 N4 1.427(8)
C42 H42A 0.9800
C42 H42B 0.9800
C42 H42C 0.9800
C43 C44 1.432(9)
C43 N4 1.544(8)
C43 H43A 0.9900
C43 H43B 0.9900
C44 N1 1.439(8)
C44 H44A 0.9900
C44 H44B 0.9900
Li1 O1A 1.976(9)
Li1 N4 2.154(9)
Li1 N3 2.180(8)
Li1 N1 2.186(8)
Li1 N2 2.207(8)

loop_
_geom_torsion_atom_site_label_1
_geom_torsion_atom_site_label_2
_geom_torsion_atom_site_label_3
_geom_torsion_atom_site_label_4
_geom_torsion
C6 C1 C2 C3 -0.6(6)
B1 C1 C2 C3 174.6(4)
C1 C2 C3 C4 0.8(6)
C1 C2 C3 C7 -179.4(4)
C2 C3 C4 C5 0.0(7)
C7 C3 C4 C5 -179.9(4)
C3 C4 C5 C6 -0.8(6)
C3 C4 C5 C8 179.3(4)
C2 C1 C6 C5 -0.3(5)
B1 C1 C6 C5 -175.5(4)
C4 C5 C6 C1 1.0(6)
C8 C5 C6 C1 -179.1(4)
C4 C3 C7 F3B 174.6(18)
C2 C3 C7 F3B -5.3(19)
C4 C3 C7 F3A -26.7(12)
C2 C3 C7 F3A 153.4(10)
C4 C3 C7 F2B 45.9(11)
C2 C3 C7 F2B -134.0(10)
C4 C3 C7 F2A -153.3(8)
C2 C3 C7 F2A 26.9(9)
C4 C3 C7 F1B -62.9(10)
C2 C3 C7 F1B 117.3(10)
C4 C3 C7 F1A 95.4(8)
C2 C3 C7 F1A -84.5(8)
C6 C5 C8 F5A -174.4(8)
C4 C5 C8 F5A 5.5(10)
C6 C5 C8 F5B -16.7(13)
C4 C5 C8 F5B 163.1(12)
C6 C5 C8 F6B 114.3(13)
C4 C5 C8 F6B -65.8(13)
C6 C5 C8 F4B -135.1(10)
C4 C5 C8 F4B 44.8(11)
C6 C5 C8 F6A -51.2(8)
C4 C5 C8 F6A 128.7(7)
C6 C5 C8 F4A 62.2(7)
C4 C5 C8 F4A -117.9(6)
C14 C9 C10 C11 0.7(5)
B1 C9 C10 C11 -172.5(3)
C9 C10 C11 C12 -1.3(5)
C9 C10 C11 C15 178.2(3)
C10 C11 C12 C13 0.8(5)
C15 C11 C12 C13 -178.7(3)
C11 C12 C13 C14 0.3(5)
C11 C12 C13 C16 -179.1(4)
C12 C13 C14 C9 -0.9(6)
C16 C13 C14 C9 178.5(4)
C10 C9 C14 C13 0.4(5)
B1 C9 C14 C13 173.3(3)
C12 C11 C15 F8 115.6(5)
C10 C11 C15 F8 -63.9(5)
C12 C11 C15 F7 -4.9(5)
C10 C11 C15 F7 175.6(3)
C12 C11 C15 F9 -125.6(4)
C10 C11 C15 F9 54.9(5)
C14 C13 C16 F10A 14.7(12)
C12 C13 C16 F10A -165.9(11)
C14 C13 C16 F11B -59.1(8)
C12 C13 C16 F11B 120.3(8)
C14 C13 C16 F12A -109.8(10)
C12 C13 C16 F12A 69.5(10)
C14 C13 C16 F10B 174.2(8)
C12 C13 C16 F10B -6.4(9)
C14 C13 C16 F11A 134.3(8)
C12 C13 C16 F11A -46.4(9)
C14 C13 C16 F12B 55.9(7)
C12 C13 C16 F12B -124.8(7)
C22 C17 C18 C19 -0.5(5)
B1 C17 C18 C19 -175.4(4)
C17 C18 C19 C20 1.6(6)
C17 C18 C19 C23 -179.1(4)
C18 C19 C20 C21 -1.1(6)
C23 C19 C20 C21 179.6(4)
C19 C20 C21 C22 -0.4(6)
C19 C20 C21 C24 -178.4(4)
C20 C21 C22 C17 1.5(6)
C24 C21 C22 C17 179.5(4)
C18 C17 C22 C21 -1.0(6)
B1 C17 C22 C21 173.9(4)
C18 C19 C23 F14A 52.5(8)
C20 C19 C23 F14A -128.2(7)
C18 C19 C23 F15A -177.1(6)
C20 C19 C23 F15A 2.2(8)
C18 C19 C23 F15B 21.5(14)
C20 C19 C23 F15B -159.2(13)
C18 C19 C23 F14B -109.5(14)
C20 C19 C23 F14B 69.8(14)
C18 C19 C23 F13B 128.6(11)
C20 C19 C23 F13B -52.1(12)
C18 C19 C23 F13A -60.5(6)
C20 C19 C23 F13A 118.8(5)
C22 C21 C24 F17 162.5(5)
C20 C21 C24 F17 -19.5(7)
C22 C21 C24 F16 33.4(7)
C20 C21 C24 F16 -148.6(5)
C22 C21 C24 F18 -80.2(6)
C20 C21 C24 F18 97.8(5)
C30 C25 C26 C27 0.8(5)
B1 C25 C26 C27 178.6(3)
C25 C26 C27 C28 -1.1(6)
C25 C26 C27 C31 174.6(4)
C26 C27 C28 C29 0.4(6)
C31 C27 C28 C29 -175.2(4)
C27 C28 C29 C30 0.5(6)
C27 C28 C29 C32 179.4(4)
C26 C25 C30 C29 0.1(5)
B1 C25 C30 C29 -177.7(3)
C28 C29 C30 C25 -0.8(6)
C32 C29 C30 C25 -179.7(4)
C28 C27 C31 F20 87.7(6)
C26 C27 C31 F20 -88.0(6)
C28 C27 C31 F19 -150.0(4)
C26 C27 C31 F19 34.3(6)
C28 C27 C31 F21 -31.1(7)
C26 C27 C31 F21 153.2(4)
C28 C29 C32 F22 -4.7(7)
C30 C29 C32 F22 174.2(4)
C28 C29 C32 F24 119.8(5)
C30 C29 C32 F24 -61.3(6)
C28 C29 C32 F23 -123.3(5)
C30 C29 C32 F23 55.6(6)
N1 C34 C35 N2 59.4(7)
N2 C37 C38 N3 55.7(7)
N3 C40 C41 N4 54.0(10)
N4 C43 C44 N1 57.5(7)
C6 C1 B1 C9 -157.3(3)
C2 C1 B1 C9 27.8(4)
C6 C1 B1 C17 -38.8(5)
C2 C1 B1 C17 146.3(3)
C6 C1 B1 C25 80.5(4)
C2 C1 B1 C25 -94.4(4)
C10 C9 B1 C1 81.7(4)
C14 C9 B1 C1 -90.8(4)
C10 C9 B1 C17 -39.6(4)
C14 C9 B1 C17 148.0(3)
C10 C9 B1 C25 -159.1(3)
C14 C9 B1 C25 28.4(4)
C22 C17 B1 C1 156.8(3)
C18 C17 B1 C1 -28.6(5)
C22 C17 B1 C9 -84.7(4)
C18 C17 B1 C9 89.8(4)
C22 C17 B1 C25 37.7(5)
C18 C17 B1 C25 -147.8(3)
C30 C25 B1 C1 -30.8(4)
C26 C25 B1 C1 151.5(3)
C30 C25 B1 C9 -149.8(3)
C26 C25 B1 C9 32.5(5)
C30 C25 B1 C17 90.9(4)
C26 C25 B1 C17 -86.8(4)
C43 C44 N1 C33 73.9(6)
C43 C44 N1 C34 -162.4(5)
C43 C44 N1 Li1 -52.2(6)
C35 C34 N1 C44 79.7(6)
C35 C34 N1 C33 -156.0(6)
C35 C34 N1 Li1 -29.8(6)
C34 C35 N2 C36 77.7(6)
C34 C35 N2 C37 -161.5(5)
C34 C35 N2 Li1 -52.8(6)
C38 C37 N2 C35 81.7(6)
C38 C37 N2 C36 -153.5(6)
C38 C37 N2 Li1 -27.0(6)
C37 C38 N3 C39 77.0(6)
C37 C38 N3 C40 -161.3(5)
C37 C38 N3 Li1 -51.1(6)
C41 C40 N3 C38 85.0(8)
C41 C40 N3 C39 -151.9(7)
C41 C40 N3 Li1 -26.6(9)
C40 C41 N4 C42 79.0(8)
C40 C41 N4 C43 -159.5(6)
C40 C41 N4 Li1 -47.6(7)
C44 C43 N4 C41 82.1(7)
C44 C43 N4 C42 -158.5(8)
C44 C43 N4 Li1 -28.5(7)
